data_7701455
loop_
_publ_author_name
'Qin, Dan'
'Zhang, Tian-Jiao'
'Ma, Cheng-Bing'
'Yang, Guo-Yu'

_publ_section_title
;
 Two novel 3D borates: porous-layer and layer-pillar frameworks.
;
_journal_issue 12
_journal_name_full 'Dalton transactions (Cambridge, England : 2003)'
_journal_page_first 3824
_journal_page_last 3829
_journal_paper_doi 10.1039/c9dt03867a
_journal_volume 49
_journal_year 2020
_chemical_formula_sum 'C24 H107 Cd6 Ge6 N24 O53.5 V15'
_chemical_formula_weight 3462.37
_space_group_crystal_system monoclinic
_space_group_IT_number 14
_space_group_name_Hall '-P 2yn'
_space_group_name_H-M_alt 'P 1 21/n 1'
_symmetry_space_group_name_Hall '-P 2yn'
_symmetry_space_group_name_H-M 'P 1 21/n 1'
_atom_sites_solution_hydrogens geom
_audit_creation_method SHELXL-2014/7
_audit_update_record
;
2017-01-06 deposited with the CCDC.    2019-10-28 downloaded from the CCDC.
;
_cell_angle_alpha 90
_cell_angle_beta 91.7290(13)
_cell_angle_gamma 90
_cell_formula_units_Z 4
_cell_length_a 17.9913(3)
_cell_length_b 23.6117(4)
_cell_length_c 23.9327(4)
_cell_measurement_reflns_used 16436
_cell_measurement_temperature 293(2)
_cell_measurement_theta_max 28.2520
_cell_measurement_theta_min 3.4700
_cell_volume 10162.1(3)
_computing_cell_refinement 'CrysAlisPro 1.171.38.41 (Rigaku OD, 2015)'
_computing_data_collection 'CrysAlisPro 1.171.38.41 (Rigaku OD, 2015)'
_computing_data_reduction 'CrysAlisPro 1.171.38.41 (Rigaku OD, 2015)'
_computing_molecular_graphics 'SHELXL-2014/7 (Sheldrick, 2014)'
_computing_publication_material 'SHELXL-2014/7 (Sheldrick, 2014)'
_computing_structure_refinement 'SHELXL-2014/7 (Sheldrick, 2014)'
_computing_structure_solution 'SHELXL-2014/7 (Sheldrick, 2014)'
_diffrn_ambient_temperature 293(2)
_diffrn_measured_fraction_theta_full 0.996
_diffrn_measured_fraction_theta_max 0.855
_diffrn_measurement_device_type 'SuperNova, Dual, Cu at zero, Eos'
_diffrn_radiation_type MoK\a
_diffrn_radiation_wavelength 0.71073
_diffrn_reflns_av_R_equivalents 0.0437
_diffrn_reflns_av_unetI/netI 0.0693
_diffrn_reflns_Laue_measured_fraction_full 0.996
_diffrn_reflns_Laue_measured_fraction_max 0.855
_diffrn_reflns_limit_h_max 20
_diffrn_reflns_limit_h_min -23
_diffrn_reflns_limit_k_max 20
_diffrn_reflns_limit_k_min -31
_diffrn_reflns_limit_l_max 32
_diffrn_reflns_limit_l_min -31
_diffrn_reflns_number 54419
_diffrn_reflns_point_group_measured_fraction_full 0.996
_diffrn_reflns_point_group_measured_fraction_max 0.855
_diffrn_reflns_theta_full 25.242
_diffrn_reflns_theta_max 29.145
_diffrn_reflns_theta_min 3.083
_exptl_absorpt_coefficient_mu 4.366
_exptl_absorpt_correction_T_max 1.00000
_exptl_absorpt_correction_T_min 0.31233
_exptl_absorpt_correction_type multi-scan
_exptl_crystal_colour Black
_exptl_crystal_density_diffrn 2.263
_exptl_crystal_description square
_exptl_crystal_F_000 6688
_exptl_crystal_size_max 0.23
_exptl_crystal_size_mid 0.19
_exptl_crystal_size_min 0.19
_refine_diff_density_max 7.393
_refine_diff_density_min -3.528
_refine_diff_density_rms 0.257
_refine_ls_extinction_method none
_refine_ls_goodness_of_fit_ref 1.016
_refine_ls_hydrogen_treatment constr
_refine_ls_matrix_type full
_refine_ls_number_parameters 1171
_refine_ls_number_reflns 23431
_refine_ls_number_restraints 308
_refine_ls_restrained_S_all 1.021
_refine_ls_R_factor_all 0.1127
_refine_ls_R_factor_gt 0.0803
_refine_ls_shift/su_max 0.001
_refine_ls_shift/su_mean 0.000
_refine_ls_structure_factor_coef Fsqd
_refine_ls_weighting_details 'w=1/[\s^2^(Fo^2^)+(0.1323P)^2^+109.7229P] where P=(Fo^2^+2Fc^2^)/3'
_refine_ls_weighting_scheme calc
_refine_ls_wR_factor_gt 0.2224
_refine_ls_wR_factor_ref 0.2530
_reflns_Friedel_coverage 0.000
_reflns_number_gt 16299
_reflns_number_total 23431
_reflns_threshold_expression 'I > 2\s(I)'
_cod_data_source_file c9dt03867a2.cif
_cod_data_source_block shelx_3
_cod_depositor_comments 'Adding full bibliography for 7701453--7701455.cif.'
_cod_original_formula_sum 'C24 H107 Cd6 Ge6 N24 O53.50 V15'
_cod_database_code 7701455
_shelx_shelxl_version_number 2014/7
_shelx_space_group_comment
;
The symmetry employed for this shelxl refinement is uniquely defined
by the following loop, which should always be used as a source of
symmetry information in preference to the above space-group names.
They are only intended as comments.
;

loop_
_space_group_symop_operation_xyz
'x, y, z'
'-x+1/2, y+1/2, -z+1/2'
'-x, -y, -z'
'x-1/2, -y-1/2, z-1/2'

loop_
_atom_site_label
_atom_site_type_symbol
_atom_site_fract_x
_atom_site_fract_y
_atom_site_fract_z
_atom_site_U_iso_or_equiv
_atom_site_adp_type
_atom_site_occupancy
_atom_site_site_symmetry_order
_atom_site_calc_flag
_atom_site_refinement_flags_posn
_atom_site_refinement_flags_adp
_atom_site_refinement_flags_occupancy
Cd6 Cd -0.74755(5) 0.27653(4) -1.00780(4) 0.0529(2) Uani 1 1 d . . .
Cd4 Cd -1.27068(6) 0.01716(4) -1.33192(4) 0.0521(2) Uani 1 1 d . . .
Cd5 Cd -0.82237(7) 0.15421(5) -0.94691(5) 0.0660(3) Uani 1 1 d . U .
Cd3 Cd -0.77744(6) -0.00044(4) -1.24933(5) 0.0570(3) Uani 1 1 d . . .
Cd2 Cd 0.23452(6) 0.23705(5) 0.52955(5) 0.0650(3) Uani 1 1 d . . .
Ge6 Ge -1.19306(5) 0.25038(5) -1.36990(4) 0.0305(2) Uani 1 1 d . . .
Cd1 Cd -1.37368(6) 0.08318(5) -1.22786(5) 0.0614(3) Uani 1 1 d . U .
Ge8 Ge -0.87033(6) 0.18970(5) -1.08683(4) 0.0315(2) Uani 1 1 d . . .
Ge9 Ge -1.06091(6) 0.45413(4) -1.21608(5) 0.0343(2) Uani 1 1 d . . .
Ge10 Ge -1.21756(6) 0.15496(5) -1.28811(5) 0.0342(2) Uani 1 1 d . . .
Ge11 Ge -0.88753(6) 0.10392(4) -1.18008(4) 0.0324(2) Uani 1 1 d . . .
Ge12 Ge -0.89523(6) 0.43296(4) -1.20880(5) 0.0341(2) Uani 1 1 d . . .
V15 V -1.01077(9) 0.27873(7) -1.38009(6) 0.0269(3) Uani 1 1 d . . .
V14 V -0.89712(9) 0.16890(7) -1.30555(7) 0.0278(3) Uani 1 1 d . . .
V13 V -0.84830(8) 0.32140(7) -1.28900(7) 0.0273(3) Uani 1 1 d . . .
V12 V -1.04674(9) 0.15663(7) -1.34934(7) 0.0283(3) Uani 1 1 d . . .
V11 V -0.80601(9) 0.23148(7) -1.21517(7) 0.0293(3) Uani 1 1 d . . .
V10 V -0.85495(9) 0.32019(7) -1.13284(7) 0.0284(3) Uani 1 1 d . . .
V9 V -1.14743(9) 0.37053(7) -1.30577(7) 0.0307(4) Uani 1 1 d . . .
V8 V -0.99906(9) 0.37579(7) -1.10260(7) 0.0316(4) Uani 1 1 d . . .
V7 V -1.23542(9) 0.29046(8) -1.23529(7) 0.0326(4) Uani 1 1 d . . .
V6 V -1.05872(9) 0.10236(7) -1.23501(7) 0.0311(4) Uani 1 1 d . . .
V5 V -1.15550(9) 0.35440(8) -1.14963(7) 0.0332(4) Uani 1 1 d . . .
V4 V -0.98476(9) 0.38741(7) -1.32978(7) 0.0310(3) Uani 1 1 d . . .
V3 V -1.18153(9) 0.19865(8) -1.15449(7) 0.0340(4) Uani 1 1 d . . .
V2 V -1.02635(9) 0.26206(8) -1.06810(7) 0.0311(4) Uani 1 1 d . . .
V1 V -1.04940(10) 0.14325(8) -1.11549(7) 0.0343(4) Uani 1 1 d . . .
N5 N 0.1901(7) 0.2217(7) 0.4369(5) 0.078(4) Uani 1 1 d . . .
H5C H 0.1875 0.2545 0.4186 0.093 Uiso 1 1 calc R U .
H5D H 0.2211 0.1990 0.4193 0.093 Uiso 1 1 calc R U .
N6 N 0.1309(7) 0.1763(7) 0.5370(5) 0.074(4) Uani 1 1 d . . .
H6C H 0.1425 0.1472 0.5593 0.089 Uiso 1 1 calc R U .
H6D H 0.0931 0.1949 0.5515 0.089 Uiso 1 1 calc R U .
N4 N 0.3173(7) 0.3113(6) 0.5108(5) 0.070(4) Uani 1 1 d . . .
H4C H 0.3591 0.3066 0.5311 0.084 Uiso 1 1 calc R U .
H4D H 0.3287 0.3104 0.4748 0.084 Uiso 1 1 calc R U .
N3 N 0.1695(7) 0.3221(6) 0.5495(6) 0.080(4) Uani 1 1 d D . .
H3C H 0.1236 0.3205 0.5347 0.096 Uiso 1 1 calc R U .
H3D H 0.1663 0.3263 0.5863 0.096 Uiso 1 1 calc R U .
N2 N 0.2789(8) 0.2234(7) 0.6236(6) 0.082(4) Uani 1 1 d D U .
H2C H 0.2998 0.2551 0.6369 0.099 Uiso 1 1 calc R U .
H2D H 0.2416 0.2140 0.6454 0.099 Uiso 1 1 calc R U .
N1 N 0.3238(9) 0.1622(8) 0.5201(8) 0.098(5) Uani 1 1 d . U .
O1 O -0.8126(5) 0.4660(4) -1.1978(4) 0.059(2) Uani 1 1 d . . .
O2 O -1.1268(5) 0.5053(3) -1.2169(4) 0.048(2) Uani 1 1 d . . .
O3 O -0.8254(4) 0.2043(4) -1.0258(3) 0.0461(19) Uani 1 1 d . . .
O4 O -1.2003(4) 0.4167(3) -1.3375(4) 0.048(2) Uani 1 1 d . . .
O5 O -0.8656(5) 0.0363(3) -1.1969(4) 0.053(2) Uani 1 1 d . . .
O6 O -0.9156(4) 0.3876(3) -1.1532(3) 0.0339(15) Uani 1 1 d . . .
O7 O -1.0343(5) 0.2632(4) -1.0006(3) 0.0477(19) Uani 1 1 d . . .
O8 O -1.2155(4) 0.3899(4) -1.1157(4) 0.055(2) Uani 1 1 d . . .
O9 O -0.9679(5) 0.4357(3) -1.3746(4) 0.050(2) Uani 1 1 d . . .
O10 O -1.0519(5) 0.1141(3) -1.4017(3) 0.0429(18) Uani 1 1 d . . .
O11 O -1.1790(4) 0.3599(3) -1.2302(3) 0.0338(15) Uani 1 1 d . . .
O12 O -1.2432(4) 0.1898(3) -1.3507(3) 0.0404(17) Uani 1 1 d . . .
O13 O -1.1946(4) 0.2797(3) -1.1616(3) 0.0372(16) Uani 1 1 d . . .
O14 O -1.1005(4) 0.2116(3) -1.1007(3) 0.0350(15) Uani 1 1 d . . .
O15 O -1.1232(4) 0.1366(3) -1.2947(3) 0.0331(15) Uani 1 1 d . . .
O16 O -1.2718(4) 0.0963(4) -1.2807(4) 0.050(2) Uani 1 1 d . . .
O17 O -1.0670(6) 0.0948(4) -1.0703(4) 0.060(2) Uani 1 1 d . . .
O18 O -1.0709(4) 0.4079(3) -1.1597(3) 0.0360(16) Uani 1 1 d . . .
O19 O -0.8421(4) 0.2379(3) -1.1387(3) 0.0320(14) Uani 1 1 d . . .
O20 O -0.8491(4) 0.1218(3) -1.1131(3) 0.0371(16) Uani 1 1 d . . .
O21 O -0.7859(4) 0.3413(4) -1.0925(3) 0.0433(18) Uani 1 1 d . . .
O22 O -1.0604(4) 0.4141(3) -1.2774(3) 0.0360(16) Uani 1 1 d . . .
O23 O -0.9406(4) 0.3082(3) -1.0882(3) 0.0318(14) Uani 1 1 d . . .
O24 O -0.7299(4) 0.2221(3) -0.9301(3) 0.0433(18) Uani 1 1 d . . .
O25 O -0.9932(5) 0.4192(4) -1.0500(3) 0.050(2) Uani 1 1 d . . .
O26 O -0.9701(4) 0.4824(3) -1.2117(3) 0.0423(18) Uani 1 1 d . . .
O27 O -0.9864(3) 0.1256(3) -1.2886(3) 0.0288(13) Uani 1 1 d . . .
O28 O -1.0813(4) 0.3262(3) -1.0973(3) 0.0340(15) Uani 1 1 d . . .
O29 O -0.8271(3) 0.3121(3) -1.2098(3) 0.0294(14) Uani 1 1 d . . .
O30 O -1.1183(4) 0.1384(3) -1.1790(3) 0.0362(16) Uani 1 1 d . . .
O31 O -0.9990(4) 0.2845(3) -1.4465(3) 0.0399(17) Uani 1 1 d . . .
O32 O -1.2227(4) 0.2059(3) -1.2347(3) 0.0341(15) Uani 1 1 d . . .
O33 O -0.7755(4) 0.3420(4) -1.3206(3) 0.0457(19) Uani 1 1 d . . .
O34 O -1.0749(5) 0.0352(3) -1.2359(3) 0.0461(19) Uani 1 1 d . . .
O35 O -0.9042(3) 0.3932(3) -1.2705(3) 0.0318(14) Uani 1 1 d . . .
O36 O -1.0697(3) 0.3413(3) -1.3522(3) 0.0306(14) Uani 1 1 d . . .
O37 O -0.8449(5) 0.1310(3) -1.3440(3) 0.0439(18) Uani 1 1 d . . .
O38 O -1.1998(4) 0.2970(3) -1.3127(3) 0.0324(15) Uani 1 1 d . . .
O39 O -0.9832(4) 0.1132(3) -1.1738(3) 0.0346(15) Uani 1 1 d . . .
O40 O -0.9674(4) 0.1923(3) -1.0846(3) 0.0358(15) Uani 1 1 d . . .
O41 O -0.9659(3) 0.2083(3) -1.3552(3) 0.0295(14) Uani 1 1 d . . .
O42 O -0.8590(4) 0.1564(3) -1.2273(3) 0.0293(14) Uani 1 1 d . . .
O43 O -1.1000(3) 0.2278(3) -1.3720(3) 0.0285(13) Uani 1 1 d . . .
O44 O -0.9308(4) 0.3195(3) -1.3423(3) 0.0316(14) Uani 1 1 d . . .
O45 O -1.2484(4) 0.1730(4) -1.1199(4) 0.054(2) Uani 1 1 d . . .
O46 O -1.3233(4) 0.3033(4) -1.2341(4) 0.055(2) Uani 1 1 d . . .
O47 O -0.8461(4) 0.2397(3) -1.2890(3) 0.0312(14) Uani 1 1 d . . .
O48 O -0.7183(4) 0.2200(4) -1.2143(4) 0.050(2) Uani 1 1 d . . .
O1W O -1.066(3) 0.4704(12) -0.9585(19) 0.21(3) Uani 0.5 1 d . . P
O2W O -0.9245(19) -0.0401(8) -1.1334(12) 0.240(16) Uani 1 1 d . . .
O3W O -1.104(3) -0.0056(10) -1.1303(11) 0.164(19) Uani 0.5 1 d . . P
O4W O -0.989(2) 0.4476(10) -1.4869(9) 0.130(14) Uani 0.5 1 d . . P
O5W O -0.9639(12) 0.0289(9) -1.4601(9) 0.158(8) Uani 1 1 d . . .
O6W O -1.0185(13) 0.2655(10) -1.2244(10) 0.179(9) Uani 1 1 d . . .
O7W O -1.1909(14) -0.0125(15) -1.5134(8) 0.236(16) Uani 1 1 d . . .
C6 C 0.1097(10) 0.1555(8) 0.4808(8) 0.086(5) Uani 1 1 d D . .
H6A H 0.1403 0.1229 0.4724 0.103 Uiso 1 1 calc R U .
H6B H 0.0584 0.1428 0.4810 0.103 Uiso 1 1 calc R U .
C5 C 0.1170(10) 0.1961(10) 0.4380(7) 0.105(8) Uani 1 1 d D . .
H5A H 0.0803 0.2256 0.4429 0.126 Uiso 1 1 calc R U .
H5B H 0.1064 0.1781 0.4022 0.126 Uiso 1 1 calc R U .
C4 C 0.2077(11) 0.3679(9) 0.5271(12) 0.124(10) Uani 1 1 d D . .
H4A H 0.1965 0.4010 0.5492 0.149 Uiso 1 1 calc R U .
H4B H 0.1871 0.3745 0.4897 0.149 Uiso 1 1 calc R U .
C3 C 0.2856(11) 0.3646(9) 0.5233(14) 0.138(12) Uani 1 1 d D . .
H3A H 0.3075 0.3773 0.5587 0.166 Uiso 1 1 calc R U .
H3B H 0.3006 0.3912 0.4950 0.166 Uiso 1 1 calc R U .
C2 C 0.3322(14) 0.1791(11) 0.6224(11) 0.122(6) Uani 1 1 d D U .
H2A H 0.3754 0.1923 0.6439 0.147 Uiso 1 1 calc R U .
H2B H 0.3117 0.1479 0.6433 0.147 Uiso 1 1 calc R U .
C1 C 0.3593(16) 0.1557(13) 0.5727(13) 0.135(6) Uani 1 1 d . U .
H1A H 0.4095 0.1700 0.5691 0.162 Uiso 1 1 calc R U .
H1B H 0.3638 0.1152 0.5790 0.162 Uiso 1 1 calc R U .
N9 N -1.1940(7) -0.0453(5) -1.2849(5) 0.065(3) Uani 1 1 d . . .
H9C H -1.1728 -0.0281 -1.2553 0.078 Uiso 1 1 calc R U .
H9D H -1.2205 -0.0743 -1.2727 0.078 Uiso 1 1 calc R U .
N10 N -1.1631(8) 0.0125(6) -1.3871(6) 0.075(4) Uani 1 1 d . . .
H10C H -1.1744 -0.0039 -1.4197 0.090 Uiso 1 1 calc R U .
H10D H -1.1465 0.0473 -1.3937 0.090 Uiso 1 1 calc R U .
C10 C -1.1096(9) -0.0179(8) -1.3595(7) 0.075(4) Uani 1 1 d . . .
H10A H -1.0792 0.0080 -1.3372 0.089 Uiso 1 1 calc R U .
H10B H -1.0778 -0.0350 -1.3868 0.089 Uiso 1 1 calc R U .
C9 C -1.1381(9) -0.0654(7) -1.3205(8) 0.076(5) Uani 1 1 d . . .
H9A H -1.1580 -0.0963 -1.3431 0.091 Uiso 1 1 calc R U .
H9B H -1.0967 -0.0801 -1.2979 0.091 Uiso 1 1 calc R U .
N7 N -0.6485(10) 0.3423(8) -1.0017(7) 0.107(6) Uani 1 1 d . . .
H7C H -0.6653 0.3771 -1.0086 0.129 Uiso 1 1 calc R U .
H7D H -0.6275 0.3417 -0.9676 0.129 Uiso 1 1 calc R U .
N8 N -0.6668(8) 0.2445(8) -1.0757(7) 0.094(5) Uani 1 1 d . . .
H8C H -0.6466 0.2117 -1.0650 0.113 Uiso 1 1 calc R U .
H8D H -0.6919 0.2390 -1.1079 0.113 Uiso 1 1 calc R U .
C8 C -0.6101(15) 0.2853(14) -1.0832(13) 0.163(14) Uani 1 1 d D . .
H8A H -0.6213 0.3050 -1.1180 0.196 Uiso 1 1 calc R U .
H8B H -0.5638 0.2650 -1.0879 0.196 Uiso 1 1 calc R U .
C7 C -0.597(2) 0.3269(16) -1.0408(15) 0.161(11) Uani 1 1 d D U .
H7A H -0.5531 0.3150 -1.0199 0.193 Uiso 1 1 calc R U .
H7B H -0.5841 0.3615 -1.0601 0.193 Uiso 1 1 calc R U .
N12 N -0.7068(8) -0.0122(7) -1.1689(6) 0.083(4) Uani 1 1 d . U .
H12C H -0.7366 -0.0163 -1.1402 0.100 Uiso 1 1 calc R U .
H12D H -0.6798 -0.0436 -1.1716 0.100 Uiso 1 1 calc R U .
N11 N -0.7088(8) 0.0789(7) -1.2484(6) 0.084(4) Uani 1 1 d D U .
H11C H -0.6766 0.0781 -1.2759 0.101 Uiso 1 1 calc R U .
H11D H -0.7380 0.1091 -1.2532 0.101 Uiso 1 1 calc R U .
N18 N -1.2935(9) 0.0515(7) -1.1568(7) 0.087(3) Uani 1 1 d . U .
H18C H -1.2778 0.0166 -1.1644 0.105 Uiso 1 1 calc R U .
H18D H -1.2540 0.0741 -1.1538 0.105 Uiso 1 1 calc R U .
N14 N -0.8517(9) 0.1299(7) -0.8573(7) 0.091(3) Uani 1 1 d . U .
H14C H -0.8470 0.0926 -0.8532 0.109 Uiso 1 1 calc R U .
H14D H -0.8196 0.1464 -0.8334 0.109 Uiso 1 1 calc R U .
N17 N -1.4538(9) 0.0540(7) -1.1540(7) 0.093(3) Uani 1 1 d . U .
H17C H -1.4793 0.0834 -1.1415 0.112 Uiso 1 1 calc R U .
H17D H -1.4860 0.0279 -1.1665 0.112 Uiso 1 1 calc R U .
N16 N -0.7170(12) 0.1001(10) -0.9657(10) 0.138(7) Uani 1 1 d . U .
H16C H -0.6811 0.1231 -0.9767 0.165 Uiso 1 1 calc R U .
H16D H -0.7010 0.0834 -0.9342 0.165 Uiso 1 1 calc R U .
N15 N -0.8616(14) 0.0698(11) -0.9941(11) 0.155(8) Uani 1 1 d . U .
H15C H -0.8983 0.0541 -0.9753 0.185 Uiso 1 1 calc R U .
H15D H -0.8796 0.0789 -1.0279 0.185 Uiso 1 1 calc R U .
C14 C -0.9264(11) 0.1462(9) -0.8434(9) 0.091(3) Uani 1 1 d . U .
H14A H -0.9587 0.1133 -0.8458 0.109 Uiso 1 1 calc R U .
H14B H -0.9264 0.1600 -0.8052 0.109 Uiso 1 1 calc R U .
N13 N -0.9457(9) 0.1782(8) -0.9417(7) 0.100(3) Uani 1 1 d . U .
H13C H -0.9562 0.2088 -0.9621 0.120 Uiso 1 1 calc R U .
H13D H -0.9749 0.1498 -0.9534 0.120 Uiso 1 1 calc R U .
C18 C -1.3331(13) 0.0515(12) -1.1047(10) 0.119(6) Uani 1 1 d D U .
H18A H -1.3057 0.0286 -1.0775 0.143 Uiso 1 1 calc R U .
H18B H -1.3345 0.0899 -1.0904 0.143 Uiso 1 1 calc R U .
C12 C -0.6591(15) 0.0341(11) -1.1588(11) 0.127(6) Uani 1 1 d D U .
H12A H -0.6082 0.0213 -1.1617 0.153 Uiso 1 1 calc R U .
H12B H -0.6653 0.0468 -1.1206 0.153 Uiso 1 1 calc R U .
C16 C -0.7304(17) 0.0557(13) -1.0094(13) 0.145(7) Uani 1 1 d . U .
H16A H -0.7317 0.0732 -1.0461 0.174 Uiso 1 1 calc R U .
H16B H -0.6900 0.0285 -1.0080 0.174 Uiso 1 1 calc R U .
C17 C -1.4062(13) 0.0308(12) -1.1100(11) 0.124(6) Uani 1 1 d D U .
H17A H -1.4301 0.0373 -1.0747 0.149 Uiso 1 1 calc R U .
H17B H -1.4036 -0.0098 -1.1154 0.149 Uiso 1 1 calc R U .
C15 C -0.8009(18) 0.0268(14) -1.0002(14) 0.151(8) Uani 1 1 d . U .
H15A H -0.7966 0.0038 -0.9666 0.181 Uiso 1 1 calc R U .
H15B H -0.8128 0.0020 -1.0315 0.181 Uiso 1 1 calc R U .
C13 C -0.9550(12) 0.1897(9) -0.8805(9) 0.097(3) Uani 1 1 d . U .
H13A H -0.9302 0.2250 -0.8712 0.116 Uiso 1 1 calc R U .
H13B H -1.0075 0.1947 -0.8740 0.116 Uiso 1 1 calc R U .
C11 C -0.6703(15) 0.0818(11) -1.1955(9) 0.132(6) Uani 1 1 d D U .
H11A H -0.6956 0.1104 -1.1740 0.158 Uiso 1 1 calc R U .
H11B H -0.6213 0.0967 -1.2026 0.158 Uiso 1 1 calc R U .
N20 N -1.3909(9) 0.1780(7) -1.2003(8) 0.100(3) Uani 1 1 d D U .
H20A H -1.3927 0.1794 -1.1632 0.120 Uiso 1 1 calc R U .
H20B H -1.3518 0.1983 -1.2104 0.120 Uiso 1 1 calc R U .
C19 C -1.4811(15) 0.1741(9) -1.2793(10) 0.128(4) Uani 1 1 d D U .
H19A H -1.5332 0.1829 -1.2865 0.154 Uiso 1 1 calc R U .
H19B H -1.4538 0.1930 -1.3083 0.154 Uiso 1 1 calc R U .
N19 N -1.4733(10) 0.1138(7) -1.2893(8) 0.105(3) Uani 1 1 d D U .
H19C H -1.4625 0.1073 -1.3247 0.126 Uiso 1 1 calc R U .
H19D H -1.5152 0.0957 -1.2817 0.126 Uiso 1 1 calc R U .
N22 N -0.8562(11) 0.0071(7) -1.3277(8) 0.110(6) Uani 1 1 d . U .
H22C H -0.8844 0.0378 -1.3247 0.131 Uiso 1 1 calc R U .
H22D H -0.8292 0.0109 -1.3581 0.131 Uiso 1 1 calc R U .
N21 N -0.8349(10) -0.0863(7) -1.2536(9) 0.110(5) Uani 1 1 d D U .
H21C H -0.8010 -0.1137 -1.2538 0.132 Uiso 1 1 calc R U .
H21D H -0.8624 -0.0910 -1.2237 0.132 Uiso 1 1 calc R U .
C22 C -0.9018(16) -0.0408(10) -1.3336(12) 0.135(7) Uani 1 1 d D U .
H22A H -0.9043 -0.0513 -1.3728 0.162 Uiso 1 1 calc R U .
H22B H -0.9516 -0.0303 -1.3232 0.162 Uiso 1 1 calc R U .
C21 C -0.8800(16) -0.0895(11) -1.3021(10) 0.138(7) Uani 1 1 d D U .
H21A H -0.9254 -0.1085 -1.2917 0.165 Uiso 1 1 calc R U .
H21B H -0.8552 -0.1147 -1.3275 0.165 Uiso 1 1 calc R U .
N25 N -0.8405(9) 0.3318(6) -0.9719(5) 0.079(4) Uani 1 1 d . . .
H25A H -0.8772 0.3350 -0.9975 0.095 Uiso 1 1 calc R U .
H25B H -0.8587 0.3144 -0.9423 0.095 Uiso 1 1 calc R U .
N23 N -1.3478(11) 0.0213(8) -1.4098(7) 0.111(7) Uani 1 1 d . . .
H23A H -1.3258 0.0017 -1.4365 0.133 Uiso 1 1 calc R U .
H23B H -1.3890 0.0024 -1.4018 0.133 Uiso 1 1 calc R U .
C25 C -0.8158(13) 0.3879(10) -0.9556(8) 0.094(6) Uani 1 1 d . . .
C23 C -1.3709(17) 0.0741(14) -1.4341(12) 0.169(15) Uani 1 1 d . . .
H23I H -1.3980 0.0946 -1.4061 0.203 Uiso 1 1 calc R U .
H23J H -1.4060 0.0657 -1.4646 0.203 Uiso 1 1 calc R U .
C20 C -1.4590(13) 0.2037(11) -1.2247(10) 0.128(4) Uani 1 1 d D U .
H20C H -1.4506 0.2436 -1.2316 0.154 Uiso 1 1 calc R U .
H20D H -1.4990 0.2003 -1.1986 0.154 Uiso 1 1 calc R U .

loop_
_atom_site_aniso_label
_atom_site_aniso_U_11
_atom_site_aniso_U_22
_atom_site_aniso_U_33
_atom_site_aniso_U_23
_atom_site_aniso_U_13
_atom_site_aniso_U_12
Cd6 0.0548(5) 0.0625(6) 0.0402(5) 0.0140(4) -0.0167(4) -0.0159(4)
Cd4 0.0611(6) 0.0471(5) 0.0479(5) 0.0021(4) -0.0025(4) -0.0139(4)
Cd5 0.0784(7) 0.0659(7) 0.0523(6) 0.0197(5) -0.0205(5) -0.0175(5)
Cd3 0.0516(5) 0.0520(6) 0.0676(6) -0.0095(5) 0.0030(4) 0.0091(4)
Cd2 0.0596(6) 0.0819(8) 0.0544(6) -0.0040(5) 0.0152(5) -0.0164(5)
Ge6 0.0286(5) 0.0371(6) 0.0250(5) -0.0075(4) -0.0098(4) -0.0014(4)
Cd1 0.0567(6) 0.0564(6) 0.0710(7) 0.0041(5) 0.0034(5) -0.0168(5)
Ge8 0.0351(5) 0.0333(5) 0.0256(5) -0.0001(4) -0.0089(4) 0.0024(4)
Ge9 0.0363(5) 0.0255(5) 0.0404(6) -0.0094(4) -0.0122(4) 0.0087(4)
Ge10 0.0291(5) 0.0389(6) 0.0344(5) -0.0075(4) -0.0021(4) -0.0145(4)
Ge11 0.0393(6) 0.0264(5) 0.0311(5) 0.0006(4) -0.0042(4) 0.0050(4)
Ge12 0.0343(5) 0.0258(5) 0.0417(6) -0.0019(4) -0.0094(4) -0.0044(4)
V15 0.0295(8) 0.0293(8) 0.0219(7) -0.0004(6) -0.0008(6) -0.0004(6)
V14 0.0306(8) 0.0265(8) 0.0266(8) -0.0026(6) 0.0038(6) 0.0035(6)
V13 0.0233(7) 0.0290(8) 0.0296(8) 0.0006(6) 0.0015(6) -0.0042(6)
V12 0.0340(8) 0.0269(8) 0.0238(8) -0.0058(6) -0.0004(6) -0.0038(6)
V11 0.0231(7) 0.0322(8) 0.0325(8) -0.0024(7) -0.0023(6) 0.0035(6)
V10 0.0265(8) 0.0304(8) 0.0277(8) -0.0030(6) -0.0081(6) 0.0004(6)
V9 0.0280(8) 0.0342(9) 0.0293(8) -0.0078(7) -0.0100(6) 0.0062(7)
V8 0.0311(8) 0.0334(9) 0.0299(8) -0.0105(7) -0.0082(6) 0.0043(7)
V7 0.0208(7) 0.0445(10) 0.0322(9) -0.0105(7) -0.0032(6) 0.0001(7)
V6 0.0375(9) 0.0289(8) 0.0268(8) -0.0024(6) -0.0010(6) -0.0091(7)
V5 0.0275(8) 0.0418(10) 0.0301(8) -0.0124(7) -0.0046(6) 0.0081(7)
V4 0.0343(8) 0.0253(8) 0.0331(8) 0.0037(7) -0.0038(7) -0.0004(7)
V3 0.0275(8) 0.0451(10) 0.0296(8) -0.0049(7) 0.0051(6) -0.0093(7)
V2 0.0301(8) 0.0408(9) 0.0221(8) -0.0041(7) -0.0027(6) 0.0005(7)
V1 0.0406(9) 0.0373(9) 0.0252(8) 0.0002(7) 0.0018(7) -0.0082(7)
N5 0.074(8) 0.111(11) 0.049(7) -0.007(7) 0.023(6) -0.013(8)
N6 0.062(7) 0.111(11) 0.050(7) -0.002(7) 0.026(6) -0.032(7)
N4 0.064(7) 0.092(10) 0.055(7) -0.012(7) 0.021(6) -0.020(7)
N3 0.068(8) 0.099(11) 0.072(9) -0.014(8) 0.023(7) -0.002(8)
N2 0.080(9) 0.106(11) 0.063(8) 0.005(7) 0.019(7) -0.004(8)
N1 0.076(9) 0.113(11) 0.107(11) 0.012(9) 0.036(8) 0.011(8)
O1 0.053(5) 0.052(5) 0.070(6) 0.001(5) -0.015(4) -0.023(4)
O2 0.053(5) 0.037(4) 0.054(5) -0.008(4) -0.001(4) 0.022(4)
O3 0.049(4) 0.053(5) 0.035(4) 0.004(4) -0.025(3) -0.005(4)
O4 0.045(4) 0.041(4) 0.057(5) 0.000(4) -0.020(4) 0.008(4)
O5 0.070(6) 0.028(4) 0.060(5) -0.009(4) -0.008(4) 0.012(4)
O6 0.033(3) 0.036(4) 0.032(4) -0.004(3) -0.003(3) 0.006(3)
O7 0.055(5) 0.061(5) 0.027(4) -0.002(4) -0.005(3) 0.006(4)
O8 0.039(4) 0.080(6) 0.047(5) -0.026(4) -0.005(3) 0.027(4)
O9 0.062(5) 0.040(4) 0.049(5) 0.015(4) -0.004(4) -0.003(4)
O10 0.058(5) 0.036(4) 0.034(4) -0.012(3) -0.001(3) -0.002(4)
O11 0.028(3) 0.038(4) 0.034(4) -0.009(3) -0.009(3) 0.002(3)
O12 0.033(4) 0.048(4) 0.040(4) -0.007(3) -0.007(3) -0.015(3)
O13 0.035(4) 0.050(4) 0.027(3) -0.006(3) -0.002(3) -0.004(3)
O14 0.029(3) 0.043(4) 0.033(4) -0.003(3) 0.000(3) -0.003(3)
O15 0.029(3) 0.040(4) 0.030(3) -0.002(3) -0.001(3) -0.007(3)
O16 0.041(4) 0.048(5) 0.060(5) -0.011(4) 0.007(4) -0.024(4)
O17 0.077(6) 0.059(6) 0.045(5) 0.012(4) 0.012(4) -0.015(5)
O18 0.038(4) 0.029(3) 0.040(4) -0.009(3) -0.018(3) 0.007(3)
O19 0.038(4) 0.031(3) 0.026(3) 0.000(3) -0.002(3) 0.001(3)
O20 0.046(4) 0.030(4) 0.035(4) -0.003(3) -0.009(3) 0.009(3)
O21 0.038(4) 0.052(5) 0.040(4) -0.004(4) -0.011(3) -0.002(3)
O22 0.028(3) 0.033(4) 0.046(4) -0.017(3) -0.004(3) 0.000(3)
O23 0.029(3) 0.034(4) 0.032(3) -0.005(3) -0.009(3) 0.002(3)
O24 0.052(5) 0.048(5) 0.028(4) 0.011(3) -0.018(3) -0.008(4)
O25 0.056(5) 0.049(5) 0.045(5) -0.022(4) -0.014(4) 0.002(4)
O26 0.045(4) 0.025(3) 0.056(5) -0.005(3) -0.016(4) 0.003(3)
O27 0.026(3) 0.033(3) 0.027(3) 0.000(3) -0.001(2) -0.002(3)
O28 0.029(3) 0.040(4) 0.033(4) -0.005(3) -0.006(3) 0.005(3)
O29 0.026(3) 0.030(3) 0.032(3) 0.001(3) -0.004(2) 0.000(3)
O30 0.036(4) 0.045(4) 0.028(3) -0.009(3) -0.002(3) -0.003(3)
O31 0.047(4) 0.048(4) 0.025(3) 0.000(3) 0.000(3) 0.001(3)
O32 0.028(3) 0.042(4) 0.032(4) -0.008(3) -0.005(3) -0.007(3)
O33 0.036(4) 0.051(5) 0.050(5) 0.003(4) 0.010(3) -0.008(3)
O34 0.062(5) 0.032(4) 0.044(4) -0.007(3) -0.002(4) -0.013(4)
O35 0.026(3) 0.030(3) 0.039(4) -0.002(3) -0.001(3) -0.002(3)
O36 0.028(3) 0.032(4) 0.032(3) -0.007(3) -0.004(3) 0.002(3)
O37 0.055(5) 0.043(4) 0.035(4) -0.002(3) 0.011(3) 0.013(4)
O38 0.032(3) 0.039(4) 0.027(3) -0.012(3) -0.002(3) -0.001(3)
O39 0.029(3) 0.038(4) 0.037(4) -0.001(3) -0.002(3) -0.005(3)
O40 0.035(4) 0.036(4) 0.036(4) -0.007(3) -0.009(3) 0.000(3)
O41 0.028(3) 0.033(4) 0.027(3) -0.002(3) 0.000(2) 0.000(3)
O42 0.036(3) 0.029(3) 0.022(3) -0.001(3) -0.001(3) 0.000(3)
O43 0.024(3) 0.031(3) 0.030(3) -0.002(3) -0.006(2) 0.000(3)
O44 0.032(3) 0.029(3) 0.034(4) -0.001(3) -0.004(3) 0.000(3)
O45 0.035(4) 0.080(6) 0.046(5) -0.005(4) 0.008(3) -0.016(4)
O46 0.023(4) 0.077(6) 0.064(6) -0.013(5) 0.001(3) 0.004(4)
O47 0.032(3) 0.026(3) 0.035(4) 0.002(3) 0.001(3) 0.000(3)
O48 0.025(4) 0.058(5) 0.068(6) -0.003(4) -0.003(3) 0.011(3)
O1W 0.29(5) 0.08(2) 0.27(5) -0.09(3) 0.24(4) -0.09(3)
O2W 0.38(4) 0.083(12) 0.27(3) 0.008(15) 0.16(3) -0.049(18)
O3W 0.38(6) 0.040(12) 0.071(17) 0.011(11) 0.04(3) -0.07(2)
O4W 0.31(5) 0.054(13) 0.030(10) 0.002(9) 0.012(17) 0.02(2)
O5W 0.163(17) 0.139(16) 0.174(19) -0.058(14) 0.032(14) 0.018(13)
O6W 0.17(2) 0.19(2) 0.18(2) -0.006(17) 0.073(17) 0.015(16)
O7W 0.22(2) 0.41(4) 0.077(12) -0.006(18) 0.002(13) 0.17(3)
C6 0.074(11) 0.100(14) 0.084(12) 0.005(10) 0.003(9) -0.041(10)
C5 0.080(12) 0.17(2) 0.064(11) -0.032(13) 0.007(9) -0.056(13)
C4 0.107(16) 0.102(16) 0.17(2) 0.045(16) 0.068(16) 0.022(13)
C3 0.120(18) 0.073(13) 0.23(3) -0.038(17) 0.09(2) -0.011(12)
C2 0.120(12) 0.136(13) 0.112(12) -0.003(11) 0.006(10) 0.025(11)
C1 0.135(6) 0.135(6) 0.135(6) 0.0001(10) 0.0043(10) 0.0002(10)
N9 0.068(8) 0.062(7) 0.063(7) 0.012(6) -0.022(6) -0.025(6)
N10 0.084(9) 0.083(9) 0.059(8) -0.005(7) 0.016(7) -0.021(8)
C10 0.069(10) 0.091(12) 0.064(10) 0.006(9) 0.003(8) -0.001(9)
C9 0.062(9) 0.056(9) 0.108(14) -0.013(9) -0.009(9) -0.010(7)
N7 0.102(12) 0.137(15) 0.081(11) 0.028(11) -0.029(9) -0.054(11)
N8 0.067(9) 0.136(15) 0.078(10) 0.032(10) -0.014(7) 0.014(9)
C8 0.106(19) 0.19(3) 0.19(3) 0.07(3) 0.08(2) -0.01(2)
C7 0.160(11) 0.161(11) 0.161(11) 0.0000(10) 0.0049(11) -0.0001(10)
N12 0.078(9) 0.087(10) 0.085(9) -0.015(8) 0.015(7) 0.019(7)
N11 0.084(4) 0.084(4) 0.085(4) 0.0002(10) 0.0030(10) 0.0002(10)
N18 0.085(5) 0.085(5) 0.092(5) 0.002(5) 0.000(5) -0.016(5)
N14 0.090(5) 0.096(5) 0.085(5) 0.008(4) -0.004(4) -0.004(4)
N17 0.093(5) 0.089(5) 0.100(5) 0.001(5) 0.011(5) -0.015(5)
N16 0.138(7) 0.138(7) 0.138(7) -0.0001(10) 0.0041(10) 0.0001(10)
N15 0.155(8) 0.155(8) 0.155(8) 0.0001(10) 0.0045(11) 0.0000(10)
C14 0.091(3) 0.091(3) 0.091(3) 0.0004(10) 0.0024(10) -0.0001(10)
N13 0.100(3) 0.100(3) 0.100(3) 0.0007(10) 0.0027(10) 0.0002(10)
C18 0.133(13) 0.120(12) 0.104(12) 0.002(11) -0.007(11) -0.020(11)
C12 0.126(13) 0.128(13) 0.128(13) -0.019(12) 0.001(12) -0.002(12)
C16 0.158(13) 0.137(13) 0.141(13) -0.005(12) 0.015(12) -0.002(12)
C17 0.135(13) 0.128(13) 0.110(12) 0.003(11) 0.021(11) -0.020(12)
C15 0.151(8) 0.151(8) 0.151(8) -0.0001(10) 0.0046(11) 0.0000(10)
C13 0.097(3) 0.097(3) 0.097(3) 0.0003(10) 0.0027(10) 0.0000(10)
C11 0.131(12) 0.113(12) 0.151(14) -0.010(12) -0.012(12) -0.009(12)
N20 0.093(5) 0.095(5) 0.112(5) -0.001(4) 0.000(4) -0.011(4)
C19 0.128(4) 0.128(4) 0.128(4) 0.0001(10) 0.0038(10) 0.0002(10)
N19 0.105(3) 0.105(3) 0.106(3) 0.0003(10) 0.0031(10) -0.0004(10)
N22 0.142(14) 0.080(10) 0.103(11) -0.008(9) -0.048(10) 0.015(10)
N21 0.093(10) 0.088(10) 0.148(13) 0.021(10) -0.005(10) 0.019(9)
C22 0.146(13) 0.112(12) 0.144(13) -0.002(12) -0.047(12) 0.004(11)
C21 0.138(7) 0.137(7) 0.138(7) 0.0000(10) 0.0039(10) -0.0001(10)
N25 0.110(11) 0.084(10) 0.043(7) 0.010(7) 0.003(7) 0.000(8)
N23 0.138(15) 0.118(14) 0.074(10) 0.042(10) -0.034(10) -0.068(12)
C25 0.117(16) 0.097(14) 0.069(11) 0.003(10) 0.004(10) 0.028(13)
C23 0.16(3) 0.21(3) 0.13(2) 0.10(2) -0.091(19) -0.07(2)
C20 0.128(4) 0.128(4) 0.128(4) 0.0000(10) 0.0037(10) -0.0001(10)

loop_
_atom_type_symbol
_atom_type_description
_atom_type_scat_dispersion_real
_atom_type_scat_dispersion_imag
_atom_type_scat_source
C C 0.0033 0.0016 'International Tables Vol C Tables 4.2.6.8 and 6.1.1.4'
Cd Cd -0.8075 1.2024 'International Tables Vol C Tables 4.2.6.8 and 6.1.1.4'
Ge Ge 0.1547 1.8001 'International Tables Vol C Tables 4.2.6.8 and 6.1.1.4'
N N 0.0061 0.0033 'International Tables Vol C Tables 4.2.6.8 and 6.1.1.4'
O O 0.0106 0.0060 'International Tables Vol C Tables 4.2.6.8 and 6.1.1.4'
V V 0.3005 0.5294 'International Tables Vol C Tables 4.2.6.8 and 6.1.1.4'
H H 0.0000 0.0000 'International Tables Vol C Tables 4.2.6.8 and 6.1.1.4'

loop_
_geom_angle_atom_site_label_1
_geom_angle_atom_site_label_2
_geom_angle_atom_site_label_3
_geom_angle
_geom_angle_site_symmetry_1
_geom_angle_site_symmetry_3
O3 Cd6 O24 78.3(3) . .
O3 Cd6 N25 92.6(5) . .
O24 Cd6 N25 95.8(4) . .
O3 Cd6 N8 91.1(5) . .
O24 Cd6 N8 108.1(4) . .
N25 Cd6 N8 156.1(5) . .
O3 Cd6 N7 167.8(6) . .
O24 Cd6 N7 103.5(4) . .
N25 Cd6 N7 99.2(7) . .
N8 Cd6 N7 76.8(7) . .
O3 Cd6 O21 98.5(3) . .
O24 Cd6 O21 172.3(3) . .
N25 Cd6 O21 77.3(4) . .
N8 Cd6 O21 78.8(4) . .
N7 Cd6 O21 81.1(4) . .
O2 Cd4 O16 78.2(3) 2_242 .
O2 Cd4 N9 99.1(4) 2_242 .
O16 Cd4 N9 106.5(4) . .
O2 Cd4 N23 86.6(5) 2_242 .
O16 Cd4 N23 113.3(6) . .
N9 Cd4 N23 140.1(6) . .
O2 Cd4 N10 170.0(4) 2_242 .
O16 Cd4 N10 111.4(4) . .
N9 Cd4 N10 75.8(5) . .
N23 Cd4 N10 91.9(6) . .
O3 Cd5 N13 85.2(5) . .
O3 Cd5 N14 157.5(5) . .
N13 Cd5 N14 76.2(6) . .
O3 Cd5 O24 77.3(3) . .
N13 Cd5 O24 120.4(5) . .
N14 Cd5 O24 101.2(5) . .
O3 Cd5 N16 97.3(6) . .
N13 Cd5 N16 159.1(8) . .
N14 Cd5 N16 104.6(7) . .
O24 Cd5 N16 80.3(6) . .
O3 Cd5 N15 92.5(7) . .
N13 Cd5 N15 87.7(8) . .
N14 Cd5 N15 99.2(8) . .
O24 Cd5 N15 148.5(7) . .
N16 Cd5 N15 71.5(8) . .
O5 Cd3 O1 177.9(3) . 2_342
O5 Cd3 N11 94.0(5) . .
O1 Cd3 N11 83.9(5) 2_342 .
O5 Cd3 N21 92.4(5) . .
O1 Cd3 N21 89.7(6) 2_342 .
N11 Cd3 N21 173.3(6) . .
O5 Cd3 N12 87.8(4) . .
O1 Cd3 N12 92.3(4) 2_342 .
N11 Cd3 N12 78.6(6) . .
N21 Cd3 N12 99.8(6) . .
O5 Cd3 N22 89.9(6) . .
O1 Cd3 N22 90.2(6) 2_342 .
N11 Cd3 N22 105.4(6) . .
N21 Cd3 N22 76.5(6) . .
N12 Cd3 N22 175.5(7) . .
N4 Cd2 N5 97.7(5) . .
N4 Cd2 N6 166.5(5) . .
N5 Cd2 N6 74.4(4) . .
N4 Cd2 N3 74.2(5) . .
N5 Cd2 N3 99.4(5) . .
N6 Cd2 N3 96.0(5) . .
N4 Cd2 N2 94.9(5) . .
N5 Cd2 N2 163.4(6) . .
N6 Cd2 N2 95.2(5) . .
N3 Cd2 N2 94.4(5) . .
N4 Cd2 N1 95.8(5) . .
N5 Cd2 N1 90.4(6) . .
N6 Cd2 N1 95.3(6) . .
N3 Cd2 N1 166.7(6) . .
N2 Cd2 N1 77.5(6) . .
O24 Ge6 O43 116.1(4) 4_565 .
O24 Ge6 O12 110.1(4) 4_565 .
O43 Ge6 O12 104.9(3) . .
O24 Ge6 O38 112.7(4) 4_565 .
O43 Ge6 O38 107.4(3) . .
O12 Ge6 O38 104.8(3) . .
O2 Cd1 O16 76.7(3) 2_242 .
O2 Cd1 N18 98.8(5) 2_242 .
O16 Cd1 N18 87.6(5) . .
O2 Cd1 N20 159.6(5) 2_242 .
O16 Cd1 N20 98.1(5) . .
N18 Cd1 N20 100.7(6) . .
O2 Cd1 N19 84.4(5) 2_242 .
O16 Cd1 N19 102.6(5) . .
N18 Cd1 N19 169.8(6) . .
N20 Cd1 N19 77.5(6) . .
O2 Cd1 N17 102.0(5) 2_242 .
O16 Cd1 N17 162.4(5) . .
N18 Cd1 N17 75.1(6) . .
N20 Cd1 N17 88.9(6) . .
N19 Cd1 N17 94.8(6) . .
O3 Ge8 O40 114.8(4) . .
O3 Ge8 O20 113.1(4) . .
O40 Ge8 O20 105.6(3) . .
O3 Ge8 O19 109.7(4) . .
O40 Ge8 O19 107.8(3) . .
O20 Ge8 O19 105.3(3) . .
O2 Ge9 O22 113.5(4) . .
O2 Ge9 O18 111.5(4) . .
O22 Ge9 O18 108.3(3) . .
O2 Ge9 O26 112.1(4) . .
O22 Ge9 O26 103.1(3) . .
O18 Ge9 O26 107.9(3) . .
O16 Ge10 O12 109.4(4) . .
O16 Ge10 O32 115.9(4) . .
O12 Ge10 O32 106.3(4) . .
O16 Ge10 O15 111.4(4) . .
O12 Ge10 O15 105.5(3) . .
O32 Ge10 O15 107.8(3) . .
O5 Ge11 O39 112.0(4) . .
O5 Ge11 O42 115.8(4) . .
O39 Ge11 O42 105.9(3) . .
O5 Ge11 O20 110.6(4) . .
O39 Ge11 O20 104.5(3) . .
O42 Ge11 O20 107.3(3) . .
O1 Ge12 O35 115.9(4) . .
O1 Ge12 O6 111.4(4) . .
O35 Ge12 O6 107.2(3) . .
O1 Ge12 O26 111.3(4) . .
O35 Ge12 O26 105.5(3) . .
O6 Ge12 O26 104.8(4) . .
O31 V15 O44 107.5(4) . .
O31 V15 O41 108.0(3) . .
O44 V15 O41 89.2(3) . .
O31 V15 O36 111.3(4) . .
O44 V15 O36 82.4(3) . .
O41 V15 O36 140.6(3) . .
O31 V15 O43 105.8(3) . .
O44 V15 O43 146.5(3) . .
O41 V15 O43 77.5(3) . .
O36 V15 O43 88.7(3) . .
O31 V15 V4 108.3(3) . .
O44 V15 V4 41.2(2) . .
O41 V15 V4 125.4(2) . .
O36 V15 V4 42.4(2) . .
O43 V15 V4 127.8(2) . .
O31 V15 V12 110.6(3) . .
O44 V15 V12 121.2(2) . .
O41 V15 V12 37.1(2) . .
O36 V15 V12 120.8(2) . .
O43 V15 V12 40.43(19) . .
V4 V15 V12 141.07(7) . .
O37 V14 O41 106.9(4) . .
O37 V14 O47 108.3(4) . .
O41 V14 O47 90.0(3) . .
O37 V14 O27 109.0(4) . .
O41 V14 O27 82.2(3) . .
O47 V14 O27 142.5(3) . .
O37 V14 O42 105.3(3) . .
O41 V14 O42 147.7(3) . .
O47 V14 O42 77.9(3) . .
O27 V14 O42 89.4(3) . .
O37 V14 V12 107.0(3) . .
O41 V14 V12 41.2(2) . .
O47 V14 V12 126.4(2) . .
O27 V14 V12 42.03(19) . .
O42 V14 V12 128.2(2) . .
O37 V14 V11 111.3(3) . .
O41 V14 V11 121.6(2) . .
O47 V14 V11 36.8(2) . .
O27 V14 V11 122.1(2) . .
O42 V14 V11 41.06(19) . .
V12 V14 V11 141.59(7) . .
O33 V13 O44 108.5(4) . .
O33 V13 O47 106.6(4) . .
O44 V13 O47 89.5(3) . .
O33 V13 O29 110.8(4) . .
O44 V13 O29 140.4(3) . .
O47 V13 O29 83.3(3) . .
O33 V13 O35 105.5(4) . .
O44 V13 O35 77.7(3) . .
O47 V13 O35 147.9(3) . .
O29 V13 O35 88.0(3) . .
O33 V13 V11 108.1(3) . .
O44 V13 V11 125.3(2) . .
O47 V13 V11 41.5(2) . .
O29 V13 V11 42.9(2) . .
O35 V13 V11 127.8(2) . .
O33 V13 V4 110.8(3) . .
O44 V13 V4 37.1(2) . .
O47 V13 V4 121.9(2) . .
O29 V13 V4 120.4(2) . .
O35 V13 V4 40.63(19) . .
V11 V13 V4 141.05(7) . .
O10 V12 O41 111.7(4) . .
O10 V12 O27 111.6(4) . .
O41 V12 O27 83.4(3) . .
O10 V12 O15 109.9(4) . .
O41 V12 O15 138.3(3) . .
O27 V12 O15 78.4(3) . .
O10 V12 O43 107.3(4) . .
O41 V12 O43 78.6(3) . .
O27 V12 O43 140.9(3) . .
O15 V12 O43 92.4(3) . .
O10 V12 V14 112.3(3) . .
O41 V12 V14 41.8(2) . .
O27 V12 V14 42.69(19) . .
O15 V12 V14 116.4(2) . .
O43 V12 V14 116.75(19) . .
O10 V12 V6 115.8(3) . .
O41 V12 V6 114.3(2) . .
O27 V12 V6 38.29(19) . .
O15 V12 V6 40.2(2) . .
O43 V12 V6 123.5(2) . .
V14 V12 V6 78.76(6) . .
O10 V12 V15 114.3(3) . .
O41 V12 V15 37.7(2) . .
O27 V12 V15 114.9(2) . .
O15 V12 V15 122.7(2) . .
O43 V12 V15 40.92(19) . .
V14 V12 V15 77.84(6) . .
V6 V12 V15 129.64(7) . .
O48 V11 O47 112.1(4) . .
O48 V11 O29 111.0(4) . .
O47 V11 O29 83.8(3) . .
O48 V11 O19 110.7(4) . .
O47 V11 O19 137.0(3) . .
O29 V11 O19 78.0(3) . .
O48 V11 O42 108.2(4) . .
O47 V11 O42 78.1(3) . .
O29 V11 O42 140.6(3) . .
O19 V11 O42 91.9(3) . .
O48 V11 V13 112.3(3) . .
O47 V11 V13 42.3(2) . .
O29 V11 V13 42.5(2) . .
O19 V11 V13 115.4(2) . .
O42 V11 V13 116.5(2) . .
O48 V11 V10 114.5(3) . .
O47 V11 V10 115.2(2) . .
O29 V11 V10 38.6(2) . .
O19 V11 V10 39.6(2) . .
O42 V11 V10 123.59(19) . .
V13 V11 V10 79.08(6) . .
O48 V11 V14 115.8(3) . .
O47 V11 V14 37.8(2) . .
O29 V11 V14 114.7(2) . .
O19 V11 V14 120.7(2) . .
O42 V11 V14 40.27(18) . .
V13 V11 V14 78.11(6) . .
V10 V11 V14 129.46(7) . .
O21 V10 O23 109.0(4) . .
O21 V10 O29 112.3(4) . .
O23 V10 O29 138.6(3) . .
O21 V10 O19 104.9(4) . .
O23 V10 O19 89.6(3) . .
O29 V10 O19 78.4(3) . .
O21 V10 O6 107.7(4) . .
O23 V10 O6 79.0(3) . .
O29 V10 O6 90.1(3) . .
O19 V10 O6 147.4(3) . .
O21 V10 V8 111.8(3) . .
O23 V10 V8 38.8(2) . .
O29 V10 V8 121.4(2) . .
O19 V10 V8 123.5(2) . .
O6 V10 V8 40.4(2) . .
O21 V10 V11 111.5(3) . .
O23 V10 V11 121.0(2) . .
O29 V10 V11 38.9(2) . .
O19 V10 V11 39.7(2) . .
O6 V10 V11 124.4(2) . .
V8 V10 V11 136.68(7) . .
O4 V9 O11 110.0(4) . .
O4 V9 O36 113.2(4) . .
O11 V9 O36 136.8(3) . .
O4 V9 O22 105.0(4) . .
O11 V9 O22 89.9(3) . .
O36 V9 O22 78.7(3) . .
O4 V9 O38 106.3(4) . .
O11 V9 O38 79.2(3) . .
O36 V9 O38 89.4(3) . .
O22 V9 O38 148.8(3) . .
O4 V9 V7 111.9(3) . .
O11 V9 V7 38.7(2) . .
O36 V9 V7 119.8(2) . .
O22 V9 V7 124.0(2) . .
O38 V9 V7 40.57(19) . .
O4 V9 V4 112.3(3) . .
O11 V9 V4 120.6(2) . .
O36 V9 V4 38.7(2) . .
O22 V9 V4 40.2(2) . .
O38 V9 V4 124.0(2) . .
V7 V9 V4 135.74(7) . .
O25 V8 O28 111.8(4) . .
O25 V8 O23 111.2(4) . .
O28 V8 O23 84.3(3) . .
O25 V8 O6 110.7(4) . .
O28 V8 O6 137.5(3) . .
O23 V8 O6 78.8(3) . .
O25 V8 O18 108.3(4) . .
O28 V8 O18 77.9(3) . .
O23 V8 O18 140.3(3) . .
O6 V8 O18 90.9(3) . .
O25 V8 V2 112.2(3) . .
O28 V8 V2 42.1(2) . .
O23 V8 V2 43.2(2) . .
O6 V8 V2 116.7(2) . .
O18 V8 V2 116.1(2) . .
O25 V8 V10 115.2(3) . .
O28 V8 V10 115.2(2) . .
O23 V8 V10 38.4(2) . .
O6 V8 V10 40.5(2) . .
O18 V8 V10 123.0(2) . .
V2 V8 V10 79.43(6) . .
O25 V8 V5 115.4(3) . .
O28 V8 V5 37.4(2) . .
O23 V8 V5 114.9(2) . .
O6 V8 V5 120.5(2) . .
O18 V8 V5 40.4(2) . .
V2 V8 V5 77.62(6) . .
V10 V8 V5 129.19(7) . .
O46 V7 O13 111.1(4) . .
O46 V7 O11 110.7(4) . .
O13 V7 O11 82.4(3) . .
O46 V7 O38 110.3(4) . .
O13 V7 O38 138.4(3) . .
O11 V7 O38 79.0(3) . .
O46 V7 O32 107.3(4) . .
O13 V7 O32 79.6(3) . .
O11 V7 O32 141.6(3) . .
O38 V7 O32 92.5(3) . .
O46 V7 V5 110.9(3) . .
O13 V7 V5 41.0(2) . .
O11 V7 V5 42.5(2) . .
O38 V7 V5 117.0(2) . .
O32 V7 V5 117.3(2) . .
O46 V7 V9 115.1(4) . .
O13 V7 V9 114.0(2) . .
O11 V7 V9 38.6(2) . .
O38 V7 V9 40.5(2) . .
O32 V7 V9 124.5(2) . .
V5 V7 V9 79.11(6) . .
O46 V7 V3 114.6(4) . .
O13 V7 V3 37.9(2) . .
O11 V7 V3 114.1(2) . .
O38 V7 V3 122.9(2) . .
O32 V7 V3 41.7(2) . .
V5 V7 V3 77.26(6) . .
V9 V7 V3 129.76(7) . .
O34 V6 O27 113.3(4) . .
O34 V6 O30 109.8(4) . .
O27 V6 O30 136.9(3) . .
O34 V6 O39 104.9(4) . .
O27 V6 O39 89.6(3) . .
O30 V6 O39 79.2(3) . .
O34 V6 O15 106.8(4) . .
O27 V6 O15 78.3(3) . .
O30 V6 O15 89.7(3) . .
O39 V6 O15 148.3(3) . .
O34 V6 V1 109.4(3) . .
O27 V6 V1 121.2(2) . .
O30 V6 V1 38.8(2) . .
O39 V6 V1 40.7(2) . .
O15 V6 V1 124.5(2) . .
O34 V6 V12 114.9(3) . .
O27 V6 V12 38.25(19) . .
O30 V6 V12 119.6(2) . .
O39 V6 V12 123.0(2) . .
O15 V6 V12 40.10(19) . .
V1 V6 V12 135.71(7) . .
O8 V5 O13 107.8(4) . .
O8 V5 O28 108.4(4) . .
O13 V5 O28 91.4(3) . .
O8 V5 O11 109.5(4) . .
O13 V5 O11 81.2(3) . .
O28 V5 O11 141.9(3) . .
O8 V5 O18 104.9(4) . .
O13 V5 O18 147.3(3) . .
O28 V5 O18 77.3(3) . .
O11 V5 O18 88.9(3) . .
O8 V5 V7 107.7(3) . .
O13 V5 V7 40.7(2) . .
O28 V5 V7 127.0(2) . .
O11 V5 V7 41.6(2) . .
O18 V5 V7 127.5(2) . .
O8 V5 V8 110.8(3) . .
O13 V5 V8 122.6(2) . .
O28 V5 V8 36.8(2) . .
O11 V5 V8 121.4(2) . .
O18 V5 V8 40.5(2) . .
V7 V5 V8 141.56(7) . .
O9 V4 O44 112.8(4) . .
O9 V4 O36 112.2(4) . .
O44 V4 O36 83.4(3) . .
O9 V4 O22 110.2(4) . .
O44 V4 O22 137.0(3) . .
O36 V4 O22 78.6(3) . .
O9 V4 O35 106.2(4) . .
O44 V4 O35 78.9(3) . .
O36 V4 O35 141.5(3) . .
O22 V4 O35 91.5(3) . .
O9 V4 V15 112.8(3) . .
O44 V4 V15 42.0(2) . .
O36 V4 V15 42.60(19) . .
O22 V4 V15 116.3(2) . .
O35 V4 V15 117.7(2) . .
O9 V4 V9 115.1(3) . .
O44 V4 V9 114.8(2) . .
O36 V4 V9 38.72(19) . .
O22 V4 V9 40.05(19) . .
O35 V4 V9 123.9(2) . .
V15 V4 V9 79.36(6) . .
O9 V4 V13 114.4(3) . .
O44 V4 V13 37.7(2) . .
O36 V4 V13 115.0(2) . .
O22 V4 V13 121.6(2) . .
O35 V4 V13 41.3(2) . .
V15 V4 V13 78.24(6) . .
V9 V4 V13 130.32(7) . .
O45 V3 O30 109.9(4) . .
O45 V3 O13 109.2(4) . .
O30 V3 O13 140.8(3) . .
O45 V3 O14 106.1(4) . .
O30 V3 O14 83.1(3) . .
O13 V3 O14 89.4(3) . .
O45 V3 O32 105.1(4) . .
O30 V3 O32 88.6(3) . .
O13 V3 O32 78.2(3) . .
O14 V3 O32 148.7(3) . .
O45 V3 V1 106.9(4) . .
O30 V3 V1 42.7(2) . .
O13 V3 V1 125.6(2) . .
O14 V3 V1 41.5(2) . .
O32 V3 V1 128.5(2) . .
O45 V3 V7 111.6(4) . .
O30 V3 V7 120.8(2) . .
O13 V3 V7 37.3(2) . .
O14 V3 V7 121.9(2) . .
O32 V3 V7 40.9(2) . .
V1 V3 V7 141.50(7) . .
O7 V2 O28 106.7(4) . .
O7 V2 O14 109.3(4) . .
O28 V2 O14 89.9(3) . .
O7 V2 O23 109.2(4) . .
O28 V2 O23 82.7(3) . .
O14 V2 O23 141.4(3) . .
O7 V2 O40 105.8(4) . .
O28 V2 O40 147.4(3) . .
O14 V2 O40 77.1(3) . .
O23 V2 O40 89.1(3) . .
O7 V2 V8 107.1(3) . .
O28 V2 V8 41.2(2) . .
O14 V2 V8 125.8(2) . .
O23 V2 V8 42.5(2) . .
O40 V2 V8 128.2(2) . .
O7 V2 V1 111.7(3) . .
O28 V2 V1 121.7(2) . .
O14 V2 V1 36.8(2) . .
O23 V2 V1 121.3(2) . .
O40 V2 V1 40.3(2) . .
V8 V2 V1 141.26(7) . .
O17 V1 O14 111.8(4) . .
O17 V1 O30 110.6(4) . .
O14 V1 O30 83.9(3) . .
O17 V1 O39 110.6(4) . .
O14 V1 O39 137.5(3) . .
O30 V1 O39 79.1(3) . .
O17 V1 O40 108.7(4) . .
O14 V1 O40 78.1(3) . .
O30 V1 O40 140.5(3) . .
O39 V1 O40 90.9(3) . .
O17 V1 V3 111.5(4) . .
O14 V1 V3 42.7(2) . .
O30 V1 V3 42.3(2) . .
O39 V1 V3 116.4(2) . .
O40 V1 V3 117.0(2) . .
O17 V1 V6 113.8(4) . .
O14 V1 V6 115.9(2) . .
O30 V1 V6 38.8(2) . .
O39 V1 V6 40.5(2) . .
O40 V1 V6 123.7(2) . .
V3 V1 V6 79.30(6) . .
O17 V1 V2 115.5(4) . .
O14 V1 V2 37.7(2) . .
O30 V1 V2 115.0(2) . .
O39 V1 V2 120.7(2) . .
O40 V1 V2 40.5(2) . .
V3 V1 V2 78.58(7) . .
V6 V1 V2 130.51(7) . .
C5 N5 Cd2 109.2(9) . .
C6 N6 Cd2 108.6(8) . .
C3 N4 Cd2 111.1(10) . .
C4 N3 Cd2 109.0(11) . .
C2 N2 Cd2 106.7(13) . .
C1 N1 Cd2 106.5(16) . .
Ge12 O1 Cd3 136.4(5) . 2_352
Ge9 O2 Cd4 132.3(5) . 2_252
Ge9 O2 Cd1 124.9(5) . 2_252
Cd4 O2 Cd1 102.8(3) 2_252 2_252
Ge8 O3 Cd5 128.7(4) . .
Ge8 O3 Cd6 127.1(4) . .
Cd5 O3 Cd6 104.0(3) . .
Ge11 O5 Cd3 132.4(5) . .
Ge12 O6 V8 136.9(4) . .
Ge12 O6 V10 123.4(4) . .
V8 O6 V10 99.1(3) . .
V9 O11 V7 102.7(3) . .
V9 O11 V5 150.3(4) . .
V7 O11 V5 95.9(3) . .
Ge10 O12 Ge6 118.6(4) . .
V7 O13 V5 98.4(4) . .
V7 O13 V3 104.8(3) . .
V5 O13 V3 148.6(4) . .
V1 O14 V2 105.5(3) . .
V1 O14 V3 95.8(3) . .
V2 O14 V3 149.3(4) . .
Ge10 O15 V12 133.6(4) . .
Ge10 O15 V6 125.4(4) . .
V12 O15 V6 99.7(3) . .
Ge10 O16 Cd4 127.4(4) . .
Ge10 O16 Cd1 129.8(5) . .
Cd4 O16 Cd1 102.2(3) . .
Ge9 O18 V5 125.7(4) . .
Ge9 O18 V8 133.1(4) . .
V5 O18 V8 99.0(3) . .
Ge8 O19 V10 123.3(4) . .
Ge8 O19 V11 135.5(4) . .
V10 O19 V11 100.8(3) . .
Ge8 O20 Ge11 117.0(4) . .
V10 O21 Cd6 117.3(4) . .
Ge9 O22 V9 123.1(4) . .
Ge9 O22 V4 136.5(4) . .
V9 O22 V4 99.8(3) . .
V10 O23 V8 102.8(3) . .
V10 O23 V2 150.2(4) . .
V8 O23 V2 94.3(3) . .
Ge6 O24 Cd6 121.3(4) 4_666 .
Ge6 O24 Cd5 131.8(4) 4_666 .
Cd6 O24 Cd5 99.6(3) . .
Ge9 O26 Ge12 116.8(4) . .
V12 O27 V6 103.5(3) . .
V12 O27 V14 95.3(3) . .
V6 O27 V14 149.2(4) . .
V8 O28 V5 105.8(4) . .
V8 O28 V2 96.7(3) . .
V5 O28 V2 147.8(4) . .
V13 O29 V10 150.8(4) . .
V13 O29 V11 94.6(3) . .
V10 O29 V11 102.4(3) . .
V3 O30 V1 95.0(3) . .
V3 O30 V6 151.7(4) . .
V1 O30 V6 102.4(3) . .
Ge10 O32 V7 133.0(4) . .
Ge10 O32 V3 126.9(4) . .
V7 O32 V3 97.4(3) . .
Ge12 O35 V4 132.9(4) . .
Ge12 O35 V13 126.7(4) . .
V4 O35 V13 98.1(3) . .
V4 O36 V9 102.6(3) . .
V4 O36 V15 95.1(3) . .
V9 O36 V15 151.1(4) . .
Ge6 O38 V9 124.7(4) . .
Ge6 O38 V7 135.1(4) . .
V9 O38 V7 99.0(3) . .
Ge11 O39 V6 125.1(4) . .
Ge11 O39 V1 135.8(4) . .
V6 O39 V1 98.8(3) . .
Ge8 O40 V1 134.0(4) . .
Ge8 O40 V2 124.7(4) . .
V1 O40 V2 99.2(3) . .
V12 O41 V14 97.0(3) . .
V12 O41 V15 105.1(3) . .
V14 O41 V15 149.1(4) . .
Ge11 O42 V14 127.3(4) . .
Ge11 O42 V11 131.8(4) . .
V14 O42 V11 98.7(3) . .
Ge6 O43 V12 134.1(4) . .
Ge6 O43 V15 125.6(4) . .
V12 O43 V15 98.6(3) . .
V4 O44 V13 105.2(3) . .
V4 O44 V15 96.7(3) . .
V13 O44 V15 150.3(4) . .
V11 O47 V13 96.3(3) . .
V11 O47 V14 105.4(3) . .
V13 O47 V14 148.3(4) . .
C5 C6 N6 114.1(15) . .
C6 C5 N5 113.7(16) . .
N3 C4 C3 118.9(18) . .
C4 C3 N4 118.0(18) . .
C1 C2 N2 124(2) . .
N1 C1 C2 124(2) . .
C9 N9 Cd4 110.3(10) . .
C10 N10 Cd4 109.4(10) . .
N10 C10 C9 115.6(14) . .
N9 C9 C10 111.7(14) . .
C7 N7 Cd6 107.6(19) . .
C8 N8 Cd6 109.4(16) . .
N8 C8 C7 119(2) . .
N7 C7 C8 124(3) . .
C12 N12 Cd3 111.7(14) . .
C11 N11 Cd3 107.5(14) . .
C18 N18 Cd1 108.5(13) . .
C14 N14 Cd5 112.9(12) . .
C17 N17 Cd1 106.7(13) . .
C16 N16 Cd5 113.7(18) . .
C15 N15 Cd5 113.9(19) . .
C13 C14 N14 111.3(18) . .
C13 N13 Cd5 103.5(12) . .
C17 C18 N18 114(2) . .
N12 C12 C11 115(2) . .
C15 C16 N16 110(3) . .
C18 C17 N17 118(2) . .
C16 C15 N15 110(3) . .
C14 C13 N13 115.1(18) . .
N11 C11 C12 124(2) . .
C20 N20 Cd1 113.2(14) . .
N19 C19 C20 124(2) . .
C19 N19 Cd1 105.7(14) . .
C22 N22 Cd3 111.1(14) . .
C21 N21 Cd3 109.7(15) . .
N22 C22 C21 117(2) . .
N21 C21 C22 123(2) . .
C25 N25 Cd6 113.4(12) . .
C23 N23 Cd4 121.9(15) . .
C23 C25 N25 117(2) 4_666 .
N23 C23 C25 119(3) . 4_565
N20 C20 C19 110(2) . .

loop_
_geom_bond_atom_site_label_1
_geom_bond_atom_site_label_2
_geom_bond_distance
_geom_bond_site_symmetry_2
Cd6 O3 2.240(8) .
Cd6 O24 2.274(7) .
Cd6 N25 2.307(15) .
Cd6 N8 2.338(17) .
Cd6 N7 2.364(15) .
Cd6 O21 2.616(8) .
Cd4 O2 2.231(8) 2_242
Cd4 O16 2.235(8) .
Cd4 N9 2.291(12) .
Cd4 N23 2.293(15) .
Cd4 N10 2.379(13) .
Cd5 O3 2.227(8) .
Cd5 N13 2.297(17) .
Cd5 N14 2.298(16) .
Cd5 O24 2.336(8) .
Cd5 N16 2.34(2) .
Cd5 N15 2.39(3) .
Cd3 O5 2.228(9) .
Cd3 O1 2.231(9) 2_342
Cd3 N11 2.244(15) .
Cd3 N21 2.277(18) .
Cd3 N12 2.292(15) .
Cd3 N22 2.324(16) .
Cd2 N4 2.353(12) .
Cd2 N5 2.361(13) .
Cd2 N6 2.363(11) .
Cd2 N3 2.380(14) .
Cd2 N2 2.388(14) .
Cd2 N1 2.403(16) .
Ge6 O24 1.698(7) 4_565
Ge6 O43 1.759(6) .
Ge6 O12 1.760(7) .
Ge6 O38 1.763(6) .
Cd1 O2 2.265(9) 2_242
Cd1 O16 2.280(8) .
Cd1 N18 2.322(16) .
Cd1 N20 2.357(17) .
Cd1 N19 2.395(18) .
Cd1 N17 2.415(16) .
Ge8 O3 1.685(7) .
Ge8 O40 1.750(7) .
Ge8 O20 1.768(7) .
Ge8 O19 1.771(7) .
Ge9 O2 1.692(7) .
Ge9 O22 1.747(7) .
Ge9 O18 1.749(8) .
Ge9 O26 1.765(8) .
Ge10 O16 1.706(7) .
Ge10 O12 1.758(8) .
Ge10 O32 1.760(7) .
Ge10 O15 1.763(7) .
Ge11 O5 1.697(8) .
Ge11 O39 1.746(7) .
Ge11 O42 1.763(7) .
Ge11 O20 1.776(7) .
Ge12 O1 1.692(8) .
Ge12 O35 1.752(7) .
Ge12 O6 1.756(7) .
Ge12 O26 1.783(7) .
V15 O31 1.615(7) .
V15 O44 1.933(7) .
V15 O41 1.934(7) .
V15 O36 1.948(7) .
V15 O43 2.021(7) .
V15 V4 2.867(2) .
V15 V12 3.050(2) .
V14 O37 1.606(7) .
V14 O41 1.930(7) .
V14 O47 1.942(7) .
V14 O27 1.957(7) .
V14 O42 1.998(6) .
V14 V12 2.874(2) .
V14 V11 3.055(2) .
V13 O33 1.609(7) .
V13 O44 1.928(7) .
V13 O47 1.929(7) .
V13 O29 1.934(7) .
V13 O35 2.028(7) .
V13 V11 2.851(2) .
V13 V4 3.044(2) .
V12 O10 1.607(7) .
V12 O41 1.907(7) .
V12 O27 1.932(7) .
V12 O15 1.984(7) .
V12 O43 2.001(7) .
V12 V6 3.035(2) .
V11 O48 1.600(7) .
V11 O47 1.899(7) .
V11 O29 1.947(7) .
V11 O19 1.966(7) .
V11 O42 2.030(7) .
V11 V10 3.025(2) .
V10 O21 1.628(7) .
V10 O23 1.921(7) .
V10 O29 1.934(7) .
V10 O19 1.961(7) .
V10 O6 1.982(7) .
V10 V8 3.014(2) .
V9 O4 1.620(8) .
V9 O11 1.928(7) .
V9 O36 1.939(7) .
V9 O22 1.976(7) .
V9 O38 1.981(7) .
V9 V7 3.014(3) .
V9 V4 3.026(2) .
V8 O25 1.624(8) .
V8 O28 1.893(7) .
V8 O23 1.936(7) .
V8 O6 1.978(7) .
V8 O18 2.002(7) .
V8 V2 2.856(3) .
V8 V5 3.042(2) .
V7 O46 1.611(7) .
V7 O13 1.906(7) .
V7 O11 1.931(7) .
V7 O38 1.985(7) .
V7 O32 2.010(8) .
V7 V5 2.893(2) .
V7 V3 3.044(3) .
V6 O34 1.613(8) .
V6 O27 1.934(6) .
V6 O30 1.937(7) .
V6 O39 1.984(7) .
V6 O15 1.986(7) .
V6 V1 3.019(2) .
V5 O8 1.607(7) .
V5 O13 1.917(8) .
V5 O28 1.922(7) .
V5 O11 1.966(7) .
V5 O18 1.998(8) .
V4 O9 1.601(8) .
V4 O44 1.903(7) .
V4 O36 1.939(7) .
V4 O22 1.980(7) .
V4 O35 2.002(7) .
V3 O45 1.601(8) .
V3 O30 1.924(7) .
V3 O13 1.935(8) .
V3 O14 1.941(7) .
V3 O32 2.043(7) .
V3 V1 2.846(3) .
V2 O7 1.627(8) .
V2 O28 1.928(7) .
V2 O14 1.935(7) .
V2 O23 1.962(7) .
V2 O40 2.005(7) .
V2 V1 3.050(2) .
V1 O17 1.612(9) .
V1 O14 1.896(8) .
V1 O30 1.936(7) .
V1 O39 1.993(7) .
V1 O40 1.999(7) .
N5 C5 1.45(2) .
N6 C6 1.47(2) .
N4 C3 1.42(2) .
N3 C4 1.397(16) .
N2 C2 1.421(16) .
N1 C1 1.40(3) .
O1 Cd3 2.231(9) 2_352
O2 Cd4 2.231(8) 2_252
O2 Cd1 2.264(9) 2_252
O24 Ge6 1.698(7) 4_666
C6 C5 1.412(16) .
C4 C3 1.411(17) .
C2 C1 1.41(3) .
N9 C9 1.42(2) .
N10 C10 1.36(2) .
C10 C9 1.56(2) .
N7 C7 1.38(3) .
N8 C8 1.42(3) .
C8 C7 1.426(18) .
N12 C12 1.41(3) .
N11 C11 1.427(17) .
N18 C18 1.45(3) .
N14 C14 1.45(2) .
N17 C17 1.45(3) .
N16 C16 1.49(3) .
N15 C15 1.50(3) .
C14 C13 1.44(3) .
N13 C13 1.50(3) .
C18 C17 1.405(17) .
C12 C11 1.438(18) .
C16 C15 1.46(4) .
N20 C20 1.472(17) .
C19 N19 1.451(17) .
C19 C20 1.525(17) .
N22 C22 1.40(3) .
N21 C21 1.397(17) .
C22 C21 1.424(13) .
N25 C25 1.45(3) .
N23 C23 1.43(3) .
C25 C23 1.44(3) 4_666
C23 C25 1.44(3) 4_565
